data_7132756
loop_
_publ_author_name
'Hitchings, Thomas J.'
'Scatena, Rebecca'
'Allan, David R.'
'Cairns, Andrew B.'
'Saines, Paul J.'

_publ_section_title
;
 Negative linear compressibility exhibited by the hybrid perovskite
 [(NH<sub>2</sub>)<sub>3</sub>C]Er(HCO<sub>2</sub>)<sub>2</sub>(C<sub>2</sub>O<sub>4</sub>).
;
_journal_issue 24
_journal_name_full 'Chemical communications (Cambridge, England)'
_journal_page_first 3271
_journal_page_last 3274
_journal_paper_doi 10.1039/d3cc06208b
_journal_volume 60
_journal_year 2024
_chemical_formula_moiety 'C4 H2 Er O8, C2 H8 N'
_chemical_formula_sum 'C6 H10 Er N O8'
_chemical_formula_weight 391.41
_chemical_name_common 'Dimethylammonium Erbium(III) Formate Oxalate'
_chemical_name_systematic 14_DMA01
_space_group_crystal_system monoclinic
_space_group_IT_number 13
_space_group_name_Hall '-P 2yac'
_space_group_name_H-M_alt 'P 1 2/n 1'
_atom_sites_solution_hydrogens geom
_atom_sites_solution_primary dual
_audit_creation_date 2023-12-19
_audit_creation_method
;
Olex2 1.5
(compiled 2023.08.24 svn.re1ec1418 for OlexSys, GUI svn.r6817)
;
_audit_update_record
;
2023-12-20 deposited with the CCDC.	2024-02-22 downloaded from the CCDC.
;
_cell_angle_alpha 90
_cell_angle_beta 96.410(4)
_cell_angle_gamma 90
_cell_formula_units_Z 4
_cell_length_a 9.1326(5)
_cell_length_b 8.974(4)
_cell_length_c 13.1405(6)
_cell_measurement_reflns_used 2045
_cell_measurement_temperature 300.00
_cell_measurement_theta_max 21.251
_cell_measurement_theta_min 1.768
_cell_volume 1070.2(5)
_computing_molecular_graphics 'Olex2 1.5 (Dolomanov et al., 2009)'
_computing_publication_material 'Olex2 1.5 (Dolomanov et al., 2009)'
_computing_structure_refinement 'SHELXL 2013/4 (Sheldrick, 2015)'
_computing_structure_solution 'SHELXT  (Sheldrick, 2015)'
_diffrn_ambient_temperature 300.00
_diffrn_measured_fraction_theta_full 0.318
_diffrn_measured_fraction_theta_max 0.275
_diffrn_measurement_device_type I19-2
_diffrn_measurement_method Shutterless
_diffrn_radiation_type Synchrotron
_diffrn_radiation_wavelength 0.4859
_diffrn_reflns_av_R_equivalents 0.0305
_diffrn_reflns_av_unetI/netI 0.0273
_diffrn_reflns_Laue_measured_fraction_full 0.318
_diffrn_reflns_Laue_measured_fraction_max 0.275
_diffrn_reflns_limit_h_max 10
_diffrn_reflns_limit_h_min -11
_diffrn_reflns_limit_k_max 4
_diffrn_reflns_limit_k_min -4
_diffrn_reflns_limit_l_max 19
_diffrn_reflns_limit_l_min -19
_diffrn_reflns_number 5013
_diffrn_reflns_point_group_measured_fraction_full 0.318
_diffrn_reflns_point_group_measured_fraction_max 0.275
_diffrn_reflns_theta_full 16.950
_diffrn_reflns_theta_max 21.251
_diffrn_reflns_theta_min 1.768
_diffrn_source Diamond
_exptl_absorpt_coefficient_mu 2.846
_exptl_absorpt_correction_type none
_exptl_crystal_colour 'clear pink'
_exptl_crystal_colour_lustre clear
_exptl_crystal_colour_primary pink
_exptl_crystal_density_diffrn 2.429
_exptl_crystal_description block
_exptl_crystal_F_000 740
_exptl_crystal_preparation 'solvothermal synthesis,Magnetic properties'
_exptl_crystal_recrystallization_method 'crash cooling'
_exptl_crystal_size_max 0.253
_exptl_crystal_size_mid 0.142
_exptl_crystal_size_min 0.134
_refine_diff_density_max 0.859
_refine_diff_density_min -0.642
_refine_diff_density_rms 0.151
_refine_ls_extinction_method none
_refine_ls_goodness_of_fit_ref 0.996
_refine_ls_hydrogen_treatment constr
_refine_ls_matrix_type full
_refine_ls_number_parameters 148
_refine_ls_number_reflns 1027
_refine_ls_number_restraints 135
_refine_ls_restrained_S_all 0.957
_refine_ls_R_factor_all 0.0586
_refine_ls_R_factor_gt 0.0450
_refine_ls_shift/su_max 0.000
_refine_ls_shift/su_mean 0.000
_refine_ls_structure_factor_coef Fsqd
_refine_ls_weighting_details 'w=1/[\s^2^(Fo^2^)+(0.1046P)^2^] where P=(Fo^2^+2Fc^2^)/3'
_refine_ls_weighting_scheme calc
_refine_ls_wR_factor_gt 0.1512
_refine_ls_wR_factor_ref 0.1563
_reflns_Friedel_coverage 0.000
_reflns_number_gt 623
_reflns_number_total 1027
_reflns_threshold_expression 'I > 2\s(I)'
_cod_data_source_file d3cc06208b2.cif
_cod_data_source_block 14_dma01
_cod_depositor_comments 'Adding full bibliography for 7132745--7132763.cif.'
_cod_database_code 7132756
_shelxl_version_number 2013-4
_shelx_space_group_comment
;
The symmetry employed for this shelxl refinement is uniquely defined
by the following loop, which should always be used as a source of
symmetry information in preference to the above space-group names.
They are only intended as comments.
;
_shelx_estimated_absorpt_t_max 0.702
_shelx_estimated_absorpt_t_min 0.533
_olex2_refinement_description
;
1. Fixed Uiso
 At 1.2 times of:
  All C(H) groups, All N(H,H) groups
 At 1.5 times of:
  All C(H,H,H) groups
2. Restrained planarity
 O3, C3, C4, O4, O6, O5
 with sigma of 0.1
3. Uiso/Uaniso restraints and constraints
C5 \\sim N1 \\sim C6: within 2A with sigma of 0.05 and sigma for terminal atoms
of 0.1 within 2A
O5 \\sim O6 \\sim C4 \\sim C3 \\sim O4 \\sim O3: within 2A with sigma of 0.04
and sigma for terminal atoms of 0.08 within 2A
O1 \\sim C1 \\sim O8: within 2A with sigma of 0.04 and sigma for terminal atoms
of 0.08 within 2A
Uanis(C5) \\sim Ueq, Uanis(N1) \\sim Ueq, Uanis(C6) \\sim Ueq: with sigma of
0.02 and sigma for terminal atoms of 0.04
4. Rigid body (RIGU) restrains
 C6, N1, C5
 with sigma for 1-2 distances of 0.05 and sigma for 1-3 distances of 0.05
 C2, O7, O2
 with sigma for 1-2 distances of 0.004 and sigma for 1-3 distances of 0.004
 O6, C4, O4, C3, O3, O5
 with sigma for 1-2 distances of 0.004 and sigma for 1-3 distances of 0.004
 O8, C1, O1
 with sigma for 1-2 distances of 0.004 and sigma for 1-3 distances of 0.004
5.a Secondary CH2 refined with riding coordinates:
 N1(H1A,H1B)
5.b Aromatic/amide H refined with riding coordinates:
 C2(H2), C1(H1)
5.c Idealised Me refined as rotating group:
 C6(H6A,H6B,H6C), C5(H5A,H5B,H5C)
;
_olex2_exptl_crystal_mounting_method 'in DAC with PTM of 4:1 MeOH:EtOH'
_olex2_submission_original_sample_id 14_DMA01
_olex2_submission_special_instructions 'No special instructions were received'

loop_
_space_group_symop_operation_xyz
'x, y, z'
'-x+1/2, y, -z+1/2'
'-x, -y, -z'
'x-1/2, -y, z-1/2'

loop_
_atom_site_label
_atom_site_type_symbol
_atom_site_fract_x
_atom_site_fract_y
_atom_site_fract_z
_atom_site_U_iso_or_equiv
_atom_site_adp_type
_atom_site_occupancy
_atom_site_site_symmetry_order
_atom_site_calc_flag
_atom_site_refinement_flags_posn
_atom_site_refinement_flags_adp
_atom_site_refinement_flags_occupancy
_atom_site_disorder_assembly
_atom_site_disorder_group
Er1 Er 0.2500 0.2842(2) 0.7500 0.0384(12) Uani 1 2 d S T P . .
Er2 Er 0.7500 0.74225(17) 0.7500 0.0387(13) Uani 1 2 d S T P . .
O4 O 0.3453(12) 0.487(3) 0.6608(7) 0.082(11) Uani 1 1 d . U . . .
O3 O 0.4671(13) 0.373(4) 0.8402(9) 0.087(10) Uani 1 1 d . U . . .
O6 O 0.5287(14) 0.666(4) 0.6614(8) 0.075(10) Uani 1 1 d . U . . .
C3 C 0.5342(16) 0.489(3) 0.7996(10) 0.066(10) Uani 1 1 d . U . . .
O1 O 0.0741(18) 0.088(5) 0.7330(9) 0.111(18) Uani 1 1 d . U . . .
C4 C 0.4629(16) 0.552(4) 0.7002(11) 0.058(10) Uani 1 1 d . U . . .
C2 C 0.2680(14) 0.249(3) 0.5026(7) 0.077(12) Uani 1 1 d . U . . .
H2 H 0.2847 0.3507 0.5001 0.093 Uiso 1 1 calc R U . . .
O2 O 0.2576(17) 0.180(3) 0.4201(7) 0.085(11) Uani 1 1 d . U . . .
O7 O 0.2585(18) 0.195(3) 0.5858(7) 0.094(12) Uani 1 1 d . U . . .
C6 C 0.329(2) -0.224(5) 0.441(2) 0.127(17) Uani 1 1 d . U . . .
H6A H 0.3993 -0.1550 0.4186 0.190 Uiso 1 1 calc R U . . .
H6B H 0.3203 -0.3086 0.3966 0.190 Uiso 1 1 calc R U . . .
H6C H 0.3618 -0.2554 0.5098 0.190 Uiso 1 1 calc R U . . .
O5 O 0.6515(13) 0.541(4) 0.8377(8) 0.087(11) Uani 1 1 d . U . . .
C1 C 0.026(2) -0.014(6) 0.7665(13) 0.090(18) Uani 1 1 d . U . . .
H1 H 0.0869 -0.0678 0.8144 0.108 Uiso 1 1 calc R U . . .
O8 O -0.0898(15) -0.056(4) 0.7473(9) 0.095(18) Uani 1 1 d . U . . .
N1 N 0.185(2) -0.150(6) 0.4394(12) 0.147(10) Uani 1 1 d . U . . .
H1A H 0.1931 -0.0429 0.4306 0.176 Uiso 1 1 calc R U . . .
H1B H 0.1142 -0.1899 0.3860 0.176 Uiso 1 1 calc R U . . .
C5 C 0.147(3) -0.188(5) 0.5407(16) 0.099(14) Uani 1 1 d . U . . .
H5A H 0.1438 -0.2941 0.5476 0.149 Uiso 1 1 calc R U . . .
H5B H 0.0528 -0.1462 0.5499 0.149 Uiso 1 1 calc R U . . .
H5C H 0.2204 -0.1478 0.5916 0.149 Uiso 1 1 calc R U . . .

loop_
_atom_site_aniso_label
_atom_site_aniso_U_11
_atom_site_aniso_U_22
_atom_site_aniso_U_33
_atom_site_aniso_U_23
_atom_site_aniso_U_13
_atom_site_aniso_U_12
Er1 0.0334(5) 0.037(4) 0.0451(4) 0.000 0.0073(2) 0.000
Er2 0.0345(5) 0.037(4) 0.0451(4) 0.000 0.0077(3) 0.000
O4 0.073(5) 0.08(3) 0.084(6) 0.016(8) -0.009(4) -0.031(9)
O3 0.067(6) 0.08(3) 0.107(7) 0.034(10) -0.022(5) -0.024(10)
O6 0.064(6) 0.06(3) 0.092(6) 0.016(9) -0.005(5) -0.018(10)
C3 0.059(7) 0.06(3) 0.079(6) 0.011(9) -0.011(5) -0.008(9)
O1 0.132(11) 0.12(6) 0.082(8) 0.000(10) 0.021(7) -0.063(14)
C4 0.053(6) 0.05(3) 0.073(6) 0.005(8) 0.001(4) 0.000(8)
C2 0.065(10) 0.13(4) 0.038(5) -0.008(5) 0.000(5) -0.006(9)
O2 0.108(9) 0.11(4) 0.040(4) 0.000(6) 0.013(4) -0.008(12)
O7 0.111(9) 0.14(4) 0.038(4) -0.004(6) 0.019(4) 0.003(12)
C6 0.034(10) 0.11(4) 0.24(2) -0.04(2) 0.051(12) -0.029(13)
O5 0.079(5) 0.08(4) 0.095(6) 0.028(9) -0.018(5) -0.026(10)
C1 0.080(8) 0.12(6) 0.074(10) 0.014(11) 0.001(7) -0.039(12)
O8 0.082(6) 0.09(6) 0.110(9) 0.022(10) -0.007(6) -0.030(12)
N1 0.140(12) 0.13(2) 0.155(11) -0.046(15) -0.050(10) -0.008(16)
C5 0.102(14) 0.12(4) 0.084(10) -0.012(16) 0.029(9) -0.03(2)

loop_
_atom_type_symbol
_atom_type_description
_atom_type_scat_dispersion_real
_atom_type_scat_dispersion_imag
_atom_type_scat_source
C C -0.0004 0.0007 'International Tables Vol C Tables 4.2.6.8 and 6.1.1.4'
H H 0.0000 0.0000 'International Tables Vol C Tables 4.2.6.8 and 6.1.1.4'
Er Er -0.9218 2.6017 'International Tables Vol C Tables 4.2.6.8 and 6.1.1.4'
N N -0.0004 0.0014 'International Tables Vol C Tables 4.2.6.8 and 6.1.1.4'
O O 0.0006 0.0026 'International Tables Vol C Tables 4.2.6.8 and 6.1.1.4'

loop_
_geom_angle_atom_site_label_1
_geom_angle_atom_site_label_2
_geom_angle_atom_site_label_3
_geom_angle
_geom_angle_site_symmetry_1
_geom_angle_site_symmetry_3
_geom_angle_publ_flag
O4 Er1 O4 80.2(11) . 2_556 ?
O3 Er1 O4 79.9(8) 2_556 . ?
O3 Er1 O4 69.6(7) 2_556 2_556 ?
O3 Er1 O4 79.9(8) . 2_556 ?
O3 Er1 O4 69.6(7) . . ?
O3 Er1 O3 139.8(18) 2_556 . ?
O3 Er1 O1 146.0(9) 2_556 2_556 ?
O3 Er1 O1 146.0(9) . . ?
O3 Er1 O1 71.3(12) 2_556 . ?
O3 Er1 O1 71.3(12) . 2_556 ?
O1 Er1 O4 109.4(9) 2_556 . ?
O1 Er1 O4 109.4(9) . 2_556 ?
O1 Er1 O4 143.1(5) . . ?
O1 Er1 O4 143.1(5) 2_556 2_556 ?
O1 Er1 O1 84.4(17) 2_556 . ?
O7 Er1 O4 75.8(8) 2_556 2_556 ?
O7 Er1 O4 141.0(7) . 2_556 ?
O7 Er1 O4 75.8(8) . . ?
O7 Er1 O4 141.0(7) 2_556 . ?
O7 Er1 O3 118.5(6) 2_556 2_556 ?
O7 Er1 O3 76.2(7) 2_556 . ?
O7 Er1 O3 118.5(6) . . ?
O7 Er1 O3 76.2(7) . 2_556 ?
O7 Er1 O1 75.4(7) 2_556 2_556 ?
O7 Er1 O1 74.8(7) 2_556 . ?
O7 Er1 O1 75.4(7) . . ?
O7 Er1 O1 74.8(6) . 2_556 ?
O7 Er1 O7 139.4(13) 2_556 . ?
O6 Er2 O6 145.5(17) 2_656 . ?
O6 Er2 O2 120.0(5) . 4_666 ?
O6 Er2 O2 71.2(6) 2_656 4_666 ?
O6 Er2 O2 71.2(6) . 3_666 ?
O6 Er2 O2 120.0(5) 2_656 3_666 ?
O6 Er2 O5 70.2(7) 2_656 2_656 ?
O6 Er2 O5 83.5(8) . 2_656 ?
O6 Er2 O5 83.5(8) 2_656 . ?
O6 Er2 O5 70.2(7) . . ?
O6 Er2 O8 137.3(8) . 1_665 ?
O6 Er2 O8 137.3(8) 2_656 2_566 ?
O6 Er2 O8 74.1(11) . 2_566 ?
O6 Er2 O8 74.1(11) 2_656 1_665 ?
O2 Er2 O2 145.3(14) 4_666 3_666 ?
O2 Er2 O5 136.1(7) 3_666 . ?
O2 Er2 O5 74.6(9) 4_666 . ?
O2 Er2 O5 136.1(7) 4_666 2_656 ?
O2 Er2 O5 74.6(8) 3_666 2_656 ?
O5 Er2 O5 81.0(12) 2_656 . ?
O8 Er2 O2 80.3(7) 2_566 3_666 ?
O8 Er2 O2 80.3(7) 1_665 4_666 ?
O8 Er2 O2 72.8(7) 1_665 3_666 ?
O8 Er2 O2 72.8(7) 2_566 4_666 ?
O8 Er2 O5 108.1(8) 1_665 2_656 ?
O8 Er2 O5 150.6(5) 2_566 2_656 ?
O8 Er2 O5 150.6(5) 1_665 . ?
O8 Er2 O5 108.1(8) 2_566 . ?
O8 Er2 O8 78.0(14) 1_665 2_566 ?
C4 O4 Er1 119.0(14) . . ?
C3 O3 Er1 117.5(11) . . ?
C4 O6 Er2 116.4(11) . . ?
O3 C3 C4 117.7(18) . . ?
O5 C3 O3 123.5(18) . . ?
O5 C3 C4 119(3) . . ?
C1 O1 Er1 148.8(16) . . ?
O4 C4 O6 126.5(16) . . ?
O4 C4 C3 116(2) . . ?
O6 C4 C3 117.4(18) . . ?
O2 C2 H2 117.0 . . ?
O7 C2 H2 117.0 . . ?
O7 C2 O2 126(3) . . ?
C2 O2 Er2 133(2) . 3_666 ?
C2 O7 Er1 136(2) . . ?
H6A C6 H6B 109.5 . . ?
H6A C6 H6C 109.5 . . ?
H6B C6 H6C 109.5 . . ?
N1 C6 H6A 109.5 . . ?
N1 C6 H6B 109.5 . . ?
N1 C6 H6C 109.5 . . ?
C3 O5 Er2 117.1(16) . . ?
O1 C1 H1 117.1 . . ?
O8 C1 O1 126(4) . . ?
O8 C1 H1 117.1 . . ?
C1 O8 Er2 146(4) . 1_445 ?
C6 N1 H1A 111.7 . . ?
C6 N1 H1B 111.7 . . ?
H1A N1 H1B 109.4 . . ?
C5 N1 C6 101(3) . . ?
C5 N1 H1A 111.7 . . ?
C5 N1 H1B 111.7 . . ?
N1 C5 H5A 109.5 . . ?
N1 C5 H5B 109.5 . . ?
N1 C5 H5C 109.5 . . ?
H5A C5 H5B 109.5 . . ?
H5A C5 H5C 109.5 . . ?
H5B C5 H5C 109.5 . . ?

loop_
_geom_bond_atom_site_label_1
_geom_bond_atom_site_label_2
_geom_bond_distance
_geom_bond_site_symmetry_2
_geom_bond_publ_flag
Er1 O4 2.38(2) 2_556 ?
Er1 O4 2.38(2) . ?
Er1 O3 2.335(16) . ?
Er1 O3 2.335(16) 2_556 ?
Er1 O1 2.38(3) 2_556 ?
Er1 O1 2.38(3) . ?
Er1 O7 2.312(13) . ?
Er1 O7 2.312(13) 2_556 ?
Er2 O6 2.322(15) 2_656 ?
Er2 O6 2.322(15) . ?
Er2 O2 2.334(12) 4_666 ?
Er2 O2 2.334(12) 3_666 ?
Er2 O5 2.37(2) 2_656 ?
Er2 O5 2.37(2) . ?
Er2 O8 2.33(3) 2_566 ?
Er2 O8 2.33(3) 1_665 ?
O4 C4 1.28(3) . ?
O3 C3 1.34(3) . ?
O6 C4 1.31(4) . ?
C3 C4 1.51(3) . ?
C3 O5 1.23(2) . ?
O1 C1 1.13(5) . ?
C2 H2 0.9300 . ?
C2 O2 1.24(2) . ?
C2 O7 1.207(19) . ?
O2 Er2 2.334(12) 3_666 ?
C6 H6A 0.9600 . ?
C6 H6B 0.9600 . ?
C6 H6C 0.9600 . ?
C6 N1 1.47(4) . ?
C1 H1 0.9300 . ?
C1 O8 1.12(3) . ?
O8 Er2 2.33(3) 1_445 ?
N1 H1A 0.9700 . ?
N1 H1B 0.9700 . ?
N1 C5 1.45(3) . ?
C5 H5A 0.9600 . ?
C5 H5B 0.9600 . ?
C5 H5C 0.9600 . ?

loop_
_geom_torsion_atom_site_label_1
_geom_torsion_atom_site_label_2
_geom_torsion_atom_site_label_3
_geom_torsion_atom_site_label_4
_geom_torsion
_geom_torsion_site_symmetry_1
_geom_torsion_site_symmetry_2
_geom_torsion_site_symmetry_3
_geom_torsion_site_symmetry_4
_geom_torsion_publ_flag
Er1 O4 C4 O6 -179.6(19) . . . . ?
Er1 O4 C4 C3 2(2) . . . . ?
Er1 O3 C3 C4 1(2) . . . . ?
Er1 O3 C3 O5 -177.1(18) . . . . ?
Er1 O1 C1 O8 154(4) . . . . ?
Er2 O6 C4 O4 -175.7(18) . . . . ?
Er2 O6 C4 C3 2(2) . . . . ?
O3 C3 C4 O4 -2(2) . . . . ?
O3 C3 C4 O6 179.5(18) . . . . ?
O3 C3 O5 Er2 179.0(16) . . . . ?
O1 C1 O8 Er2 161(4) . . . 1_445 ?
C4 C3 O5 Er2 1(2) . . . . ?
O2 C2 O7 Er1 -173.0(17) . . . . ?
O7 C2 O2 Er2 173.5(16) . . . 3_666 ?
O5 C3 C4 O4 176(2) . . . . ?
O5 C3 C4 O6 -2(3) . . . . ?
